data_7244235
loop_
_publ_author_name
'Yamashita, Yutaro'
'Tashiro, Shohei'
'Shionoya, Mitsuhiko'

_publ_section_title
;
 Orientational isomerisation of guest molecules in equilibrium in a
 tubular host crystal formed via halogen and hydrogen bonding
;
_journal_name_full CrystEngComm
_journal_paper_doi 10.1039/D1CE01654G
_journal_year 2022
_chemical_formula_moiety 'Br, C7 H8 Br2 N, C0.5 H Br'
_chemical_formula_sum 'C7.5 H9 Br4 N'
_chemical_formula_weight 432.80
_space_group_crystal_system orthorhombic
_space_group_IT_number 56
_space_group_name_Hall '-P 2ab 2ac'
_space_group_name_H-M_alt 'P c c n'
_atom_sites_solution_hydrogens geom
_audit_creation_date 2021-11-24
_audit_creation_method
;
Olex2 1.2
(compiled May 18 2018 14:05:52 for OlexSys, GUI svn.r5506)
;
_audit_update_record
;
2021-11-26 deposited with the CCDC.	2022-01-18 downloaded from the CCDC.
;
_cell_angle_alpha 90
_cell_angle_beta 90
_cell_angle_gamma 90
_cell_formula_units_Z 8
_cell_length_a 23.7150(8)
_cell_length_b 11.4034(4)
_cell_length_c 8.9608(4)
_cell_measurement_reflns_used 3663
_cell_measurement_temperature 293
_cell_measurement_theta_max 71.5050
_cell_measurement_theta_min 3.7260
_cell_volume 2423.28(16)
_computing_cell_refinement 'CrysAlisPro 1.171.41.104a (Rigaku OD, 2021)'
_computing_data_collection 'CrysAlisPro 1.171.41.104a (Rigaku OD, 2021)'
_computing_data_reduction 'CrysAlisPro 1.171.41.104a (Rigaku OD, 2021)'
_computing_molecular_graphics 'Olex2 (Dolomanov et al., 2009)'
_computing_publication_material 'Olex2 (Dolomanov et al., 2009)'
_computing_structure_refinement 'ShelXL (Sheldrick, 2015)'
_diffrn_ambient_temperature 293
_diffrn_detector 'Hybrid Pixel Array Detector'
_diffrn_detector_area_resol_mean 5.8140
_diffrn_measured_fraction_theta_full 0.990
_diffrn_measured_fraction_theta_max 0.962
_diffrn_measurement_details
;
List of Runs (angles in degrees, time in seconds):

  # Type    Start    End  Width  t~exp~   \w     \q     \k     \f   Frames
#--------------------------------------------------------------------------
  1  \w      7.00  38.00   0.50    0.50    --    0.00  57.00  90.00   62
  2  \w    -25.00  52.00   0.50    0.50    --    0.00  38.00  60.00  154
  3  \w     51.00 130.00   0.50    1.35    --   95.70 -82.00 -60.00  158
  4  \w     84.00 184.00   0.50    1.35    --   95.70  61.00-150.00  200
  5  \w     19.00  70.00   0.50    1.35    --   95.70 -82.00 -30.00  102
  6  \w     97.00 131.00   0.50    1.35    --   95.70 -82.00 -30.00   68
  7  \w     69.00 181.00   0.50    1.35    --   95.70  45.00 -30.00  224
;
_diffrn_measurement_device 'four-circle diffractometer'
_diffrn_measurement_device_type 'XtaLAB AFC12 (RINC): Kappa single'
_diffrn_measurement_method '\w scans'
_diffrn_orient_matrix_type 'CrysAlisPro convention (1999,Acta A55,543-557)'
_diffrn_orient_matrix_UB_11 -0.0562289000
_diffrn_orient_matrix_UB_12 -0.0678684000
_diffrn_orient_matrix_UB_13 0.0046762000
_diffrn_orient_matrix_UB_21 0.0326078000
_diffrn_orient_matrix_UB_22 -0.1168514000
_diffrn_orient_matrix_UB_23 -0.0019540000
_diffrn_orient_matrix_UB_31 0.0018815000
_diffrn_orient_matrix_UB_32 0.0004256000
_diffrn_orient_matrix_UB_33 0.1717147000
_diffrn_radiation_monochromator mirror
_diffrn_radiation_probe x-ray
_diffrn_radiation_type CuK\a
_diffrn_radiation_wavelength 1.54184
_diffrn_reflns_av_R_equivalents 0.0645
_diffrn_reflns_av_unetI/netI 0.0598
_diffrn_reflns_Laue_measured_fraction_full 0.990
_diffrn_reflns_Laue_measured_fraction_max 0.962
_diffrn_reflns_limit_h_max 28
_diffrn_reflns_limit_h_min -27
_diffrn_reflns_limit_k_max 11
_diffrn_reflns_limit_k_min -14
_diffrn_reflns_limit_l_max 10
_diffrn_reflns_limit_l_min -8
_diffrn_reflns_number 6687
_diffrn_reflns_point_group_measured_fraction_full 0.990
_diffrn_reflns_point_group_measured_fraction_max 0.962
_diffrn_reflns_theta_full 67.684
_diffrn_reflns_theta_max 72.856
_diffrn_reflns_theta_min 3.728
_diffrn_source 'Rotating-anode X-ray tube (dual wavelength)'
_diffrn_source_type 'Rigaku (Cu) X-ray DW Source'
_exptl_absorpt_coefficient_mu 15.864
_exptl_absorpt_correction_T_max 1.00000
_exptl_absorpt_correction_T_min 0.02124
_exptl_absorpt_correction_type multi-scan
_exptl_absorpt_process_details
;
CrysAlisPro 1.171.41.104a (Rigaku Oxford Diffraction, 2021)
Empirical absorption correction using spherical harmonics,
implemented in SCALE3 ABSPACK scaling algorithm.
;
_exptl_crystal_colour colourless
_exptl_crystal_colour_primary colourless
_exptl_crystal_density_diffrn 2.373
_exptl_crystal_description plate
_exptl_crystal_F_000 1608
_exptl_crystal_size_max 0.3
_exptl_crystal_size_mid 0.05
_exptl_crystal_size_min 0.02
_refine_diff_density_max 1.241
_refine_diff_density_min -1.010
_refine_diff_density_rms 0.204
_refine_ls_extinction_coef 0.00029(10)
_refine_ls_extinction_expression Fc^*^=kFc[1+0.001xFc^2^\l^3^/sin(2\q)]^-1/4^
_refine_ls_extinction_method 'SHELXL-2017/1 (Sheldrick 2017)'
_refine_ls_goodness_of_fit_ref 1.131
_refine_ls_hydrogen_treatment constr
_refine_ls_matrix_type full
_refine_ls_number_parameters 115
_refine_ls_number_reflns 2331
_refine_ls_number_restraints 0
_refine_ls_restrained_S_all 1.131
_refine_ls_R_factor_all 0.0669
_refine_ls_R_factor_gt 0.0576
_refine_ls_shift/su_max 0.001
_refine_ls_shift/su_mean 0.000
_refine_ls_structure_factor_coef Fsqd
_refine_ls_weighting_details 'w=1/[\s^2^(Fo^2^)+(0.1374P)^2^] where P=(Fo^2^+2Fc^2^)/3'
_refine_ls_weighting_scheme calc
_refine_ls_wR_factor_gt 0.1785
_refine_ls_wR_factor_ref 0.2082
_reflns_Friedel_coverage 0.000
_reflns_number_gt 1895
_reflns_number_total 2331
_reflns_threshold_expression 'I > 2\s(I)'
_cod_data_source_file d1ce01654g2.cif
_cod_data_source_block DBM_293K
_cod_original_formula_sum 'C7.50 H9 Br4 N'
_cod_database_code 7244235
_shelx_shelxl_version_number 2017/1
_chemical_oxdiff_formula CHNBr
_shelx_space_group_comment
;
The symmetry employed for this shelxl refinement is uniquely defined
by the following loop, which should always be used as a source of
symmetry information in preference to the above space-group names.
They are only intended as comments.
;
_shelx_estimated_absorpt_t_max 0.742
_shelx_estimated_absorpt_t_min 0.087
_diffrn_oxdiff_digest_frames
;
0177b8a7bd239a48e0a39c8b091c51afcd00029a66c
;
_reflns_odcompleteness_completeness 99.00
_reflns_odcompleteness_iscentric 1
_reflns_odcompleteness_theta 66.97
_olex2_refinement_description
;
1. Fixed Uiso
 At 1.2 times of:
  All C(H) groups, All C(H,H) groups, All N(H) groups
2. Others
 Fixed Sof: H1GA(0.5) H1GB(0.5)
3.a Secondary CH2 refined with riding coordinates:
 C1(H1A,H1B), C7(H7A,H7B), C1G(H1GA,H1GB)
3.b Aromatic/amide H refined with riding coordinates:
 N1(H1), C3(H3), C6(H6), C4(H4)
;
_olex2_submission_special_instructions 'No special instructions were received'
_oxdiff_exptl_absorpt_empirical_details
;
Empirical correction (ABSPACK) includes:
- Absorption correction using spherical harmonics
- Frame scaling
;
_oxdiff_exptl_absorpt_empirical_full_max 17.552
_oxdiff_exptl_absorpt_empirical_full_min 0.387

loop_
_space_group_symop_operation_xyz
'x, y, z'
'-x+1/2, -y+1/2, z'
'-x, y+1/2, -z+1/2'
'x+1/2, -y, -z+1/2'
'-x, -y, -z'
'x-1/2, y-1/2, -z'
'x, -y-1/2, z-1/2'
'-x-1/2, y, z-1/2'

loop_
_atom_site_label
_atom_site_type_symbol
_atom_site_fract_x
_atom_site_fract_y
_atom_site_fract_z
_atom_site_U_iso_or_equiv
_atom_site_adp_type
_atom_site_occupancy
_atom_site_site_symmetry_order
_atom_site_calc_flag
_atom_site_refinement_flags_posn
_atom_site_refinement_flags_adp
_atom_site_refinement_flags_occupancy
_atom_site_disorder_assembly
_atom_site_disorder_group
Br3 Br 0.59163(3) 0.37192(7) 0.64059(9) 0.0496(3) Uani 1 1 d . . . . .
Br1 Br 0.54985(4) 0.82508(7) 0.10740(10) 0.0516(4) Uani 1 1 d . . . . .
Br2 Br 0.75790(4) 0.42618(10) 0.04541(12) 0.0704(4) Uani 1 1 d . . . . .
Br1G Br 0.68287(5) 0.75422(13) 0.27724(16) 0.0887(5) Uani 1 1 d . . . . .
N1 N 0.5900(3) 0.4568(6) 0.3015(7) 0.0474(15) Uani 1 1 d . . . . .
H1 H 0.586726 0.433159 0.392193 0.057 Uiso 1 1 calc R . . . .
C3 C 0.5539(3) 0.5365(7) 0.2514(8) 0.0462(17) Uani 1 1 d . . . . .
H3 H 0.525863 0.565243 0.314045 0.055 Uiso 1 1 calc R . . . .
C6 C 0.6006(3) 0.5304(6) 0.0171(8) 0.0379(14) Uani 1 1 d . . . . .
H6 H 0.604240 0.555916 -0.080998 0.045 Uiso 1 1 calc R . . . .
C2 C 0.5580(3) 0.5773(6) 0.1055(8) 0.0407(15) Uani 1 1 d . . . . .
C5 C 0.6379(3) 0.4466(6) 0.0709(8) 0.0429(15) Uani 1 1 d . . . . .
C4 C 0.6311(4) 0.4116(7) 0.2172(9) 0.0485(18) Uani 1 1 d . . . . .
H4 H 0.655365 0.355918 0.257653 0.058 Uiso 1 1 calc R . . . .
C1 C 0.5194(3) 0.6705(6) 0.0535(9) 0.0456(16) Uani 1 1 d . . . . .
H1A H 0.482594 0.660171 0.098900 0.055 Uiso 1 1 calc R . . . .
H1B H 0.514971 0.665488 -0.053938 0.055 Uiso 1 1 calc R . . . .
C7 C 0.6813(3) 0.3913(9) -0.0248(10) 0.059(2) Uani 1 1 d . . . . .
H7A H 0.677083 0.419566 -0.126321 0.071 Uiso 1 1 calc R . . . .
H7B H 0.675718 0.307095 -0.025565 0.071 Uiso 1 1 calc R . . . .
C1G C 0.750000 0.750000 0.3960(18) 0.077(4) Uani 1 2 d S T P . .
H1GA H 0.749001 0.681284 0.459719 0.093 Uiso 0.5 1 calc R . . . .
H1GB H 0.750999 0.818715 0.459720 0.093 Uiso 0.5 1 calc R . . . .

loop_
_atom_site_aniso_label
_atom_site_aniso_U_11
_atom_site_aniso_U_22
_atom_site_aniso_U_33
_atom_site_aniso_U_23
_atom_site_aniso_U_13
_atom_site_aniso_U_12
Br3 0.0490(5) 0.0602(6) 0.0396(5) 0.0079(4) 0.0000(3) 0.0069(3)
Br1 0.0591(6) 0.0446(5) 0.0510(6) 0.0009(3) -0.0070(3) 0.0039(3)
Br2 0.0479(6) 0.0905(8) 0.0727(7) -0.0103(6) -0.0013(4) 0.0028(4)
Br1G 0.0544(7) 0.1184(11) 0.0932(10) -0.0215(7) 0.0008(5) 0.0045(6)
N1 0.053(4) 0.051(3) 0.037(3) 0.009(3) 0.000(3) 0.000(3)
C3 0.052(4) 0.048(4) 0.038(4) -0.001(3) 0.012(3) -0.004(3)
C6 0.039(3) 0.043(3) 0.032(3) 0.001(3) -0.006(2) 0.000(3)
C2 0.042(3) 0.042(3) 0.038(4) 0.001(3) -0.007(3) -0.011(3)
C5 0.041(4) 0.045(4) 0.043(4) -0.007(3) -0.003(3) -0.003(3)
C4 0.059(5) 0.041(3) 0.046(4) 0.004(3) -0.014(3) -0.005(3)
C1 0.047(4) 0.043(4) 0.047(4) -0.003(3) -0.001(3) -0.003(3)
C7 0.042(4) 0.078(6) 0.058(5) -0.020(4) -0.013(3) 0.011(4)
C1G 0.067(8) 0.101(12) 0.064(8) 0.000 0.000 -0.001(8)

loop_
_atom_type_symbol
_atom_type_description
_atom_type_scat_dispersion_real
_atom_type_scat_dispersion_imag
_atom_type_scat_source
C C 0.0181 0.0091 'International Tables Vol C Tables 4.2.6.8 and 6.1.1.4'
H H 0.0000 0.0000 'International Tables Vol C Tables 4.2.6.8 and 6.1.1.4'
Br Br -0.6763 1.2805 'International Tables Vol C Tables 4.2.6.8 and 6.1.1.4'
N N 0.0311 0.0180 'International Tables Vol C Tables 4.2.6.8 and 6.1.1.4'

loop_
_geom_angle_atom_site_label_1
_geom_angle_atom_site_label_2
_geom_angle_atom_site_label_3
_geom_angle
_geom_angle_site_symmetry_1
_geom_angle_site_symmetry_3
_geom_angle_publ_flag
C3 N1 C4 123.0(7) . . ?
N1 C3 C2 120.2(7) . . ?
C5 C6 C2 122.0(7) . . ?
C3 C2 C6 117.2(7) . . ?
C3 C2 C1 119.6(7) . . ?
C6 C2 C1 123.2(7) . . ?
C6 C5 C7 122.3(7) . . ?
C4 C5 C6 117.0(7) . . ?
C4 C5 C7 120.6(7) . . ?
N1 C4 C5 120.7(7) . . ?
C2 C1 Br1 109.9(5) . . ?
C5 C7 Br2 111.8(5) . . ?
Br1G C1G Br1G 112.5(8) . 2_665 ?

loop_
_geom_bond_atom_site_label_1
_geom_bond_atom_site_label_2
_geom_bond_distance
_geom_bond_site_symmetry_2
_geom_bond_publ_flag
Br1 C1 1.965(7) . ?
Br2 C7 1.962(8) . ?
Br1G C1G 1.915(9) . ?
N1 C3 1.326(10) . ?
N1 C4 1.337(11) . ?
C3 C2 1.391(11) . ?
C6 C2 1.392(10) . ?
C6 C5 1.389(10) . ?
C2 C1 1.478(11) . ?
C5 C4 1.380(12) . ?
C5 C7 1.480(11) . ?
